data_4119128
loop_
_publ_author_name
'Oishi, Shunsuke'
'Yoshimoto, Junichi'
'Saito, Susumu'

_publ_section_title
;
 Importance of Open Structure of Nonmetal Based Catalyst in Hydrogen Bond
 Promoted Methanolysis of Activated Amide: Structure Dynamics between
 Monomer and Dimer Enabling Recombinant Covalent, Dative, and Hydrogen
 Bonds
;
_journal_coden_ASTM JACSAT
_journal_issue 25
_journal_name_full 'Journal of the American Chemical Society'
_journal_page_first 8748
_journal_page_last 8749
_journal_paper_doi 10.1021/ja9029494
_journal_volume 131
_journal_year 2009
_chemical_formula_sum 'C16 H20 B Cl N2'
_chemical_formula_weight 286.60
_chemical_name_common closed-1b
_space_group_IT_number 2
_symmetry_cell_setting triclinic
_symmetry_space_group_name_Hall '-P 1'
_symmetry_space_group_name_H-M 'P -1'
_atom_sites_solution_hydrogens geom
_atom_sites_solution_primary direct
_atom_sites_solution_secondary difmap
_audit_creation_method SHELXL-97
_cell_angle_alpha 91.120(6)
_cell_angle_beta 96.552(6)
_cell_angle_gamma 112.679(7)
_cell_formula_units_Z 4
_cell_length_a 10.165(5)
_cell_length_b 10.657(5)
_cell_length_c 15.576(7)
_cell_measurement_reflns_used 1794
_cell_measurement_temperature 123(2)
_cell_measurement_theta_max 27.4835
_cell_measurement_theta_min 3.1979
_cell_volume 1543.0(13)
_computing_cell_refinement 'CrystalClear (Rigaku Corp., 2000)'
_computing_data_collection 'CrystalClear (Rigaku Corp., 2000)'
_computing_data_reduction 'CrystalClear (Rigaku Corp., 2000)'
_computing_molecular_graphics 'ORTEP 3 for windows'
_computing_structure_refinement 'SHELXL-97 (Sheldrick, 1997)'
_computing_structure_solution 'SHELXS-97 (Sheldrick, 1990)'
_diffrn_ambient_temperature 123(2)
_diffrn_measured_fraction_theta_full 0.978
_diffrn_measured_fraction_theta_max 0.978
_diffrn_measurement_device_type
;
Saturn70 CCD (4x4 bin mode) with MicroMax-007
;
_diffrn_radiation_monochromator graphite
_diffrn_radiation_source 'fine-focus sealed tube'
_diffrn_radiation_type MoK\a
_diffrn_radiation_wavelength 0.71070
_diffrn_reflns_av_R_equivalents 0.0862
_diffrn_reflns_av_sigmaI/netI 0.1707
_diffrn_reflns_limit_h_max 11
_diffrn_reflns_limit_h_min -12
_diffrn_reflns_limit_k_max 12
_diffrn_reflns_limit_k_min -12
_diffrn_reflns_limit_l_max 18
_diffrn_reflns_limit_l_min -17
_diffrn_reflns_number 10865
_diffrn_reflns_theta_full 25.50
_diffrn_reflns_theta_max 25.50
_diffrn_reflns_theta_min 3.20
_exptl_absorpt_coefficient_mu 0.239
_exptl_absorpt_correction_T_max 0.9538
_exptl_absorpt_correction_T_min 0.9538
_exptl_absorpt_correction_type multi-scan
_exptl_absorpt_process_details 'Jacobson, R. (1998) Private communication'
_exptl_crystal_colour colorless
_exptl_crystal_density_diffrn 1.234
_exptl_crystal_density_method 'not measured'
_exptl_crystal_description block
_exptl_crystal_F_000 608
_exptl_crystal_size_max 0.20
_exptl_crystal_size_mid 0.20
_exptl_crystal_size_min 0.20
_refine_diff_density_max 0.427
_refine_diff_density_min -0.357
_refine_diff_density_rms 0.086
_refine_ls_extinction_coef none
_refine_ls_extinction_method none
_refine_ls_goodness_of_fit_ref 1.040
_refine_ls_hydrogen_treatment none
_refine_ls_matrix_type full
_refine_ls_number_parameters 381
_refine_ls_number_reflns 5609
_refine_ls_number_restraints 0
_refine_ls_restrained_S_all 1.040
_refine_ls_R_factor_all 0.1832
_refine_ls_R_factor_gt 0.0916
_refine_ls_shift/su_max 0.000
_refine_ls_shift/su_mean 0.000
_refine_ls_structure_factor_coef Fsqd
_refine_ls_weighting_details 'calc w=1/[\s^2^(Fo^2^)+(0.1000P)^2^+0.0000P] where P=(Fo^2^+2Fc^2^)/3'
_refine_ls_weighting_scheme calc
_refine_ls_wR_factor_gt 0.1889
_refine_ls_wR_factor_ref 0.2461
_reflns_number_gt 2772
_reflns_number_total 5609
_reflns_threshold_expression >2sigma(I)
_cod_duplicate_entry 4104628
_cod_data_source_file ja9029494sup1.cif
_cod_data_source_block closed-1b
_cod_original_sg_symbol_H-M P-1
_cod_database_code 4119128

loop_
_symmetry_equiv_pos_as_xyz
'x, y, z'
'-x, -y, -z'

loop_
_atom_site_label
_atom_site_type_symbol
_atom_site_fract_x
_atom_site_fract_y
_atom_site_fract_z
_atom_site_U_iso_or_equiv
_atom_site_adp_type
_atom_site_occupancy
_atom_site_symmetry_multiplicity
_atom_site_calc_flag
_atom_site_refinement_flags
B1 B 0.0636(7) 0.2995(7) 0.8394(4) 0.0245(16) Uani 1 1 d .
C1 C 0.1643(6) 0.2169(6) 0.8561(4) 0.0269(14) Uani 1 1 d .
C2 C 0.1332(7) 0.0764(6) 0.8524(4) 0.0287(14) Uani 1 1 d .
H1 H 0.0361 0.0128 0.8432 0.034 Uiso 1 1 calc R
C3 C 0.2439(7) 0.0302(6) 0.8623(4) 0.0302(15) Uani 1 1 d .
H2 H 0.2227 -0.0648 0.8608 0.036 Uiso 1 1 calc R
C4 C 0.3855(7) 0.1231(6) 0.8745(4) 0.0323(15) Uani 1 1 d .
H3 H 0.4607 0.0906 0.8809 0.039 Uiso 1 1 calc R
C5 C 0.4199(7) 0.2623(6) 0.8775(4) 0.0325(15) Uani 1 1 d .
H4 H 0.5173 0.3252 0.8858 0.039 Uiso 1 1 calc R
C6 C 0.3089(7) 0.3071(6) 0.8681(4) 0.0288(15) Uani 1 1 d .
C7 C 0.3257(6) 0.4532(6) 0.8667(4) 0.0318(15) Uani 1 1 d .
H5 H 0.3563 0.4907 0.8113 0.038 Uiso 1 1 calc R
H6 H 0.3979 0.5094 0.9150 0.038 Uiso 1 1 calc R
N1 N 0.1790(5) 0.4503(5) 0.8766(3) 0.0239(11) Uani 1 1 d .
C8 C 0.1574(7) 0.5711(6) 0.8422(4) 0.0344(16) Uani 1 1 d .
H7 H 0.2348 0.6546 0.8695 0.052 Uiso 1 1 calc R
H8 H 0.0646 0.5694 0.8550 0.052 Uiso 1 1 calc R
H9 H 0.1585 0.5690 0.7793 0.052 Uiso 1 1 calc R
C9 C -0.0144(6) 0.2894(6) 0.7443(4) 0.0261(14) Uani 1 1 d .
C10 C 0.0400(7) 0.3282(6) 0.6650(4) 0.0329(15) Uani 1 1 d .
H10 H 0.1408 0.3733 0.6647 0.039 Uiso 1 1 calc R
C11 C -0.0514(7) 0.3016(6) 0.5876(4) 0.0343(16) Uani 1 1 d .
H11 H -0.0124 0.3268 0.5349 0.041 Uiso 1 1 calc R
C12 C -0.1969(7) 0.2395(6) 0.5865(4) 0.0336(16) Uani 1 1 d .
H12 H -0.2588 0.2238 0.5334 0.040 Uiso 1 1 calc R
C13 C -0.2541(7) 0.1993(6) 0.6627(4) 0.0312(15) Uani 1 1 d .
H13 H -0.3553 0.1554 0.6618 0.037 Uiso 1 1 calc R
C14 C -0.1630(6) 0.2235(6) 0.7409(4) 0.0284(15) Uani 1 1 d .
C15 C -0.2039(6) 0.1799(6) 0.8283(4) 0.0313(15) Uani 1 1 d .
H14 H -0.2872 0.2005 0.8404 0.038 Uiso 1 1 calc R
H15 H -0.2288 0.0809 0.8318 0.038 Uiso 1 1 calc R
N2 N -0.0739(5) 0.2599(5) 0.8910(3) 0.0265(12) Uani 1 1 d .
C16 C -0.0707(7) 0.1928(6) 0.9737(4) 0.0365(16) Uani 1 1 d .
H16 H -0.1601 0.1758 0.9983 0.055 Uiso 1 1 calc R
H17 H 0.0113 0.2523 1.0147 0.055 Uiso 1 1 calc R
H18 H -0.0612 0.1061 0.9626 0.055 Uiso 1 1 calc R
Cl1 Cl 0.19373(15) 0.51594(15) 1.07435(9) 0.0290(4) Uani 1 1 d .
B2 B -0.2749(7) -0.2598(7) 0.6642(4) 0.0264(16) Uani 1 1 d .
C17 C -0.1118(6) -0.1791(6) 0.6512(3) 0.0252(14) Uani 1 1 d .
C18 C -0.0357(7) -0.0418(6) 0.6378(4) 0.0317(15) Uani 1 1 d .
H19 H -0.0847 0.0183 0.6322 0.038 Uiso 1 1 calc R
C19 C 0.1104(6) 0.0069(6) 0.6328(4) 0.0322(15) Uani 1 1 d .
H20 H 0.1622 0.1009 0.6260 0.039 Uiso 1 1 calc R
C20 C 0.1813(7) -0.0812(6) 0.6377(4) 0.0340(16) Uani 1 1 d .
H21 H 0.2810 -0.0476 0.6324 0.041 Uiso 1 1 calc R
C21 C 0.1080(7) -0.2181(6) 0.6503(4) 0.0334(16) Uani 1 1 d .
H22 H 0.1566 -0.2786 0.6538 0.040 Uiso 1 1 calc R
C22 C -0.0379(6) -0.2648(6) 0.6578(4) 0.0279(14) Uani 1 1 d .
C23 C -0.1333(6) -0.4077(6) 0.6764(4) 0.0309(15) Uani 1 1 d .
H23 H -0.1157 -0.4764 0.6411 0.037 Uiso 1 1 calc R
H24 H -0.1164 -0.4231 0.7385 0.037 Uiso 1 1 calc R
N3 N -0.2833(5) -0.4147(5) 0.6522(3) 0.0281(12) Uani 1 1 d .
C24 C -0.3906(7) -0.5237(6) 0.6948(4) 0.0324(15) Uani 1 1 d .
H25 H -0.3844 -0.6112 0.6811 0.049 Uiso 1 1 calc R
H26 H -0.4873 -0.5289 0.6739 0.049 Uiso 1 1 calc R
H27 H -0.3709 -0.5029 0.7577 0.049 Uiso 1 1 calc R
C25 C -0.3289(6) -0.2268(5) 0.7508(4) 0.0223(13) Uani 1 1 d .
C26 C -0.2834(6) -0.2335(6) 0.8374(4) 0.0316(15) Uani 1 1 d .
H28 H -0.2080 -0.2641 0.8520 0.038 Uiso 1 1 calc R
C27 C -0.3453(7) -0.1965(6) 0.9031(4) 0.0317(15) Uani 1 1 d .
H29 H -0.3113 -0.1996 0.9621 0.038 Uiso 1 1 calc R
C28 C -0.4587(6) -0.1545(6) 0.8812(4) 0.0302(15) Uani 1 1 d .
H30 H -0.5044 -0.1327 0.9258 0.036 Uiso 1 1 calc R
C29 C -0.5052(6) -0.1442(6) 0.7956(4) 0.0297(15) Uani 1 1 d .
H31 H -0.5803 -0.1132 0.7808 0.036 Uiso 1 1 calc R
C30 C -0.4384(6) -0.1809(5) 0.7313(4) 0.0238(13) Uani 1 1 d .
C31 C -0.4706(6) -0.1694(6) 0.6352(4) 0.0304(15) Uani 1 1 d .
H32 H -0.5755 -0.2097 0.6162 0.036 Uiso 1 1 calc R
H33 H -0.4319 -0.0728 0.6209 0.036 Uiso 1 1 calc R
N4 N -0.3974(5) -0.2471(5) 0.5931(3) 0.0275(12) Uani 1 1 d .
C32 C -0.3562(7) -0.1952(6) 0.5087(4) 0.0371(16) Uani 1 1 d .
H34 H -0.4413 -0.1967 0.4714 0.056 Uiso 1 1 calc R
H35 H -0.3157 -0.2529 0.4810 0.056 Uiso 1 1 calc R
H36 H -0.2842 -0.1015 0.5178 0.056 Uiso 1 1 calc R
Cl2 Cl -0.31269(15) -0.51319(15) 0.45809(9) 0.0299(4) Uani 1 1 d .
H38 H 0.186(6) 0.461(6) 0.952(4) 0.040(17) Uiso 1 1 d .
H37 H -0.296(6) -0.447(6) 0.588(4) 0.041(18) Uiso 1 1 d .
H39 H -0.079(8) 0.338(8) 0.907(5) 0.07(3) Uiso 1 1 d .
H40 H -0.468(9) -0.341(9) 0.579(5) 0.10(3) Uiso 1 1 d .

loop_
_atom_site_aniso_label
_atom_site_aniso_U_11
_atom_site_aniso_U_22
_atom_site_aniso_U_33
_atom_site_aniso_U_23
_atom_site_aniso_U_13
_atom_site_aniso_U_12
B1 0.017(4) 0.031(4) 0.020(4) 0.000(3) -0.001(3) 0.004(3)
C1 0.028(4) 0.028(3) 0.023(3) 0.003(3) 0.006(3) 0.007(3)
C2 0.031(4) 0.030(3) 0.026(3) 0.005(3) 0.007(3) 0.011(3)
C3 0.040(4) 0.034(4) 0.023(3) 0.005(3) 0.006(3) 0.020(3)
C4 0.033(4) 0.045(4) 0.032(4) 0.012(3) 0.009(3) 0.028(3)
C5 0.031(4) 0.038(4) 0.029(4) 0.010(3) 0.006(3) 0.012(3)
C6 0.038(4) 0.028(3) 0.024(3) 0.002(3) 0.006(3) 0.017(3)
C7 0.027(4) 0.032(3) 0.038(4) 0.005(3) 0.005(3) 0.012(3)
N1 0.022(3) 0.023(3) 0.027(3) 0.003(2) 0.003(2) 0.009(2)
C8 0.041(4) 0.019(3) 0.046(4) 0.007(3) 0.005(3) 0.015(3)
C9 0.033(4) 0.023(3) 0.027(3) 0.005(3) 0.005(3) 0.016(3)
C10 0.042(4) 0.027(3) 0.029(4) -0.003(3) 0.004(3) 0.014(3)
C11 0.043(4) 0.045(4) 0.019(3) 0.002(3) 0.006(3) 0.020(3)
C12 0.046(5) 0.038(4) 0.022(3) -0.005(3) -0.005(3) 0.025(3)
C13 0.026(4) 0.024(3) 0.043(4) -0.009(3) -0.004(3) 0.013(3)
C14 0.029(4) 0.017(3) 0.037(4) -0.003(3) -0.005(3) 0.008(3)
C15 0.026(4) 0.028(3) 0.032(4) -0.003(3) 0.000(3) 0.003(3)
N2 0.027(3) 0.024(3) 0.026(3) 0.000(2) 0.000(2) 0.009(2)
C16 0.042(4) 0.027(3) 0.038(4) 0.014(3) 0.015(3) 0.008(3)
Cl1 0.0319(9) 0.0314(8) 0.0260(8) -0.0019(6) -0.0003(7) 0.0160(7)
B2 0.027(4) 0.032(4) 0.023(4) 0.003(3) 0.001(3) 0.016(3)
C17 0.032(4) 0.029(3) 0.017(3) -0.003(2) 0.001(3) 0.015(3)
C18 0.042(4) 0.033(4) 0.027(4) -0.003(3) 0.006(3) 0.022(3)
C19 0.020(4) 0.034(4) 0.038(4) 0.001(3) 0.009(3) 0.004(3)
C20 0.033(4) 0.037(4) 0.031(4) 0.008(3) 0.009(3) 0.010(3)
C21 0.033(4) 0.042(4) 0.029(4) -0.002(3) -0.002(3) 0.021(3)
C22 0.030(4) 0.032(3) 0.024(3) 0.003(3) 0.004(3) 0.015(3)
C23 0.030(4) 0.031(3) 0.032(4) -0.004(3) -0.001(3) 0.014(3)
N3 0.032(3) 0.027(3) 0.028(3) 0.002(2) 0.007(2) 0.014(2)
C24 0.036(4) 0.032(3) 0.030(4) 0.002(3) 0.005(3) 0.014(3)
C25 0.019(3) 0.021(3) 0.025(3) 0.001(2) 0.002(2) 0.007(3)
C26 0.029(4) 0.033(4) 0.034(4) 0.001(3) -0.002(3) 0.014(3)
C27 0.042(4) 0.024(3) 0.023(3) -0.003(3) 0.001(3) 0.007(3)
C28 0.026(4) 0.025(3) 0.041(4) 0.006(3) 0.015(3) 0.009(3)
C29 0.030(4) 0.034(4) 0.029(4) -0.001(3) 0.001(3) 0.017(3)
C30 0.024(3) 0.017(3) 0.023(3) 0.002(2) -0.001(3) 0.001(3)
C31 0.035(4) 0.032(3) 0.027(3) -0.006(3) -0.004(3) 0.019(3)
N4 0.031(3) 0.030(3) 0.023(3) 0.002(2) 0.005(2) 0.014(3)
C32 0.039(4) 0.039(4) 0.031(4) 0.004(3) 0.000(3) 0.015(3)
Cl2 0.0257(9) 0.0319(8) 0.0264(8) 0.0002(6) 0.0019(6) 0.0054(7)

loop_
_atom_type_symbol
_atom_type_description
_atom_type_scat_dispersion_real
_atom_type_scat_dispersion_imag
_atom_type_scat_source
C C 0.0033 0.0016 'International Tables Vol C Tables 4.2.6.8 and 6.1.1.4'
H H 0.0000 0.0000 'International Tables Vol C Tables 4.2.6.8 and 6.1.1.4'
B B 0.0013 0.0007 'International Tables Vol C Tables 4.2.6.8 and 6.1.1.4'
N N 0.0061 0.0033 'International Tables Vol C Tables 4.2.6.8 and 6.1.1.4'
Cl Cl 0.1484 0.1585 'International Tables Vol C Tables 4.2.6.8 and 6.1.1.4'

loop_
_geom_angle_atom_site_label_1
_geom_angle_atom_site_label_2
_geom_angle_atom_site_label_3
_geom_angle
C9 B1 C1 117.4(5)
C9 B1 N2 99.0(4)
C1 B1 N2 117.8(5)
C9 B1 N1 115.9(5)
C1 B1 N1 98.8(4)
N2 B1 N1 108.5(5)
C6 C1 C2 118.1(6)
C6 C1 B1 109.9(5)
C2 C1 B1 131.7(5)
C3 C2 C1 120.2(6)
C3 C2 H1 119.9
C1 C2 H1 119.9
C4 C3 C2 119.8(6)
C4 C3 H2 120.1
C2 C3 H2 120.1
C5 C4 C3 121.5(6)
C5 C4 H3 119.3
C3 C4 H3 119.3
C6 C5 C4 118.2(6)
C6 C5 H4 120.9
C4 C5 H4 120.9
C5 C6 C1 122.2(6)
C5 C6 C7 125.6(6)
C1 C6 C7 112.2(5)
C6 C7 N1 104.9(5)
C6 C7 H5 110.8
N1 C7 H5 110.8
C6 C7 H6 110.8
N1 C7 H6 110.8
H5 C7 H6 108.9
C8 N1 C7 112.4(5)
C8 N1 B1 118.1(4)
C7 N1 B1 106.6(4)
C8 N1 H38 107(3)
C7 N1 H38 101(3)
B1 N1 H38 110(3)
N1 C8 H7 109.5
N1 C8 H8 109.5
H7 C8 H8 109.5
N1 C8 H9 109.5
H7 C8 H9 109.5
H8 C8 H9 109.5
C14 C9 C10 117.0(6)
C14 C9 B1 111.2(5)
C10 C9 B1 131.7(6)
C11 C10 C9 121.1(6)
C11 C10 H10 119.4
C9 C10 H10 119.4
C12 C11 C10 120.5(6)
C12 C11 H11 119.7
C10 C11 H11 119.7
C11 C12 C13 120.0(6)
C11 C12 H12 120.0
C13 C12 H12 120.0
C12 C13 C14 120.0(6)
C12 C13 H13 120.0
C14 C13 H13 120.0
C9 C14 C13 121.3(6)
C9 C14 C15 111.0(5)
C13 C14 C15 127.6(6)
N2 C15 C14 105.2(5)
N2 C15 H14 110.7
C14 C15 H14 110.7
N2 C15 H15 110.7
C14 C15 H15 110.7
H14 C15 H15 108.8
C16 N2 C15 112.2(5)
C16 N2 B1 118.3(5)
C15 N2 B1 107.3(4)
C16 N2 H39 103(5)
C15 N2 H39 109(5)
B1 N2 H39 106(5)
N2 C16 H16 109.5
N2 C16 H17 109.5
H16 C16 H17 109.5
N2 C16 H18 109.5
H16 C16 H18 109.5
H17 C16 H18 109.5
C17 B2 C25 118.6(5)
C17 B2 N4 117.9(5)
C25 B2 N4 99.8(5)
C17 B2 N3 99.1(5)
C25 B2 N3 114.6(5)
N4 B2 N3 107.0(4)
C22 C17 C18 118.5(6)
C22 C17 B2 110.4(5)
C18 C17 B2 131.0(6)
C19 C18 C17 120.3(6)
C19 C18 H19 119.8
C17 C18 H19 119.8
C18 C19 C20 120.1(6)
C18 C19 H20 119.9
C20 C19 H20 119.9
C19 C20 C21 120.6(6)
C19 C20 H21 119.7
C21 C20 H21 119.7
C20 C21 C22 118.6(6)
C20 C21 H22 120.7
C22 C21 H22 120.7
C17 C22 C21 121.8(6)
C17 C22 C23 112.0(5)
C21 C22 C23 126.1(6)
N3 C23 C22 104.2(5)
N3 C23 H23 110.9
C22 C23 H23 110.9
N3 C23 H24 110.9
C22 C23 H24 110.9
H23 C23 H24 108.9
C24 N3 C23 112.3(5)
C24 N3 B2 118.6(5)
C23 N3 B2 106.6(4)
C24 N3 H37 108(3)
C23 N3 H37 98(3)
B2 N3 H37 112(3)
N3 C24 H25 109.5
N3 C24 H26 109.5
H25 C24 H26 109.5
N3 C24 H27 109.5
H25 C24 H27 109.5
H26 C24 H27 109.5
C30 C25 C26 118.0(5)
C30 C25 B2 110.4(5)
C26 C25 B2 131.6(5)
C27 C26 C25 121.6(6)
C27 C26 H28 119.2
C25 C26 H28 119.2
C26 C27 C28 119.0(6)
C26 C27 H29 120.5
C28 C27 H29 120.5
C29 C28 C27 121.0(6)
C29 C28 H30 119.5
C27 C28 H30 119.5
C28 C29 C30 118.0(6)
C28 C29 H31 121.0
C30 C29 H31 121.0
C25 C30 C29 122.3(5)
C25 C30 C31 112.6(5)
C29 C30 C31 125.0(5)
N4 C31 C30 104.8(5)
N4 C31 H32 110.8
C30 C31 H32 110.8
N4 C31 H33 110.8
C30 C31 H33 110.8
H32 C31 H33 108.9
C32 N4 C31 111.8(5)
C32 N4 B2 118.3(5)
C31 N4 B2 108.4(4)
C32 N4 H40 105(5)
C31 N4 H40 108(5)
B2 N4 H40 105(5)
N4 C32 H34 109.5
N4 C32 H35 109.5
H34 C32 H35 109.5
N4 C32 H36 109.5
H34 C32 H36 109.5
H35 C32 H36 109.5

loop_
_geom_bond_atom_site_label_1
_geom_bond_atom_site_label_2
_geom_bond_distance
B1 C9 1.579(8)
B1 C1 1.592(9)
B1 N2 1.610(8)
B1 N1 1.627(8)
C1 C6 1.400(8)
C1 C2 1.405(8)
C2 C3 1.386(8)
C2 H1 0.9500
C3 C4 1.385(8)
C3 H2 0.9500
C4 C5 1.385(8)
C4 H3 0.9500
C5 C6 1.380(8)
C5 H4 0.9500
C6 C7 1.500(8)
C7 N1 1.505(7)
C7 H5 0.9900
C7 H6 0.9900
N1 C8 1.488(7)
N1 H38 1.17(6)
C8 H7 0.9800
C8 H8 0.9800
C8 H9 0.9800
C9 C14 1.393(8)
C9 C10 1.416(8)
C10 C11 1.387(8)
C10 H10 0.9500
C11 C12 1.366(9)
C11 H11 0.9500
C12 C13 1.384(9)
C12 H12 0.9500
C13 C14 1.398(8)
C13 H13 0.9500
C14 C15 1.499(8)
C15 N2 1.493(7)
C15 H14 0.9900
C15 H15 0.9900
N2 C16 1.489(7)
N2 H39 0.89(8)
C16 H16 0.9800
C16 H17 0.9800
C16 H18 0.9800
B2 C17 1.585(9)
B2 C25 1.595(9)
B2 N4 1.618(8)
B2 N3 1.625(8)
C17 C22 1.386(8)
C17 C18 1.400(8)
C18 C19 1.384(8)
C18 H19 0.9500
C19 C20 1.385(8)
C19 H20 0.9500
C20 C21 1.389(8)
C20 H21 0.9500
C21 C22 1.391(8)
C21 H22 0.9500
C22 C23 1.512(8)
C23 N3 1.501(7)
C23 H23 0.9900
C23 H24 0.9900
N3 C24 1.483(7)
N3 H37 1.03(6)
C24 H25 0.9800
C24 H26 0.9800
C24 H27 0.9800
C25 C30 1.385(8)
C25 C26 1.388(8)
C26 C27 1.385(8)
C26 H28 0.9500
C27 C28 1.400(8)
C27 H29 0.9500
C28 C29 1.384(8)
C28 H30 0.9500
C29 C30 1.400(8)
C29 H31 0.9500
C30 C31 1.513(8)
C31 N4 1.495(7)
C31 H32 0.9900
C31 H33 0.9900
N4 C32 1.478(7)
N4 H40 0.98(8)
C32 H34 0.9800
C32 H35 0.9800
C32 H36 0.9800
